data_1559756
loop_
_publ_author_name
'Sha, Fanrui'
'Johnson, Adam R.'

_publ_section_title
;
 4-Fluoro-2-({[(2<i>R</i>)-1-hydroxy-1,1,3-triphenylpropan-2-yl]imino}methyl)phenol
;
_journal_coeditor_code HB4369
_journal_issue 12
_journal_name_full IUCrData
_journal_page_first x201580
_journal_paper_doi 10.1107/S2414314620015801
_journal_volume 5
_journal_year 2020
_chemical_absolute_configuration syn
_chemical_formula_iupac 'C28 H24 F N O2'
_chemical_formula_moiety 'C28 H24 F N O2'
_chemical_formula_sum 'C28 H24 F N O2'
_chemical_formula_weight 425.48
_chemical_name_systematic 4-Fluoro-2-({[(2<i>R</i>)-1-hydroxy-1,1,3-triphenylpropan-2-yl]imino}methyl)phenol
_space_group_crystal_system orthorhombic
_space_group_IT_number 19
_space_group_name_Hall 'P 2ac 2ab'
_space_group_name_H-M_alt 'P 21 21 21'
_atom_sites_solution_hydrogens geom
_atom_sites_solution_primary direct
_cell_angle_alpha 90
_cell_angle_beta 90
_cell_angle_gamma 90
_cell_formula_units_Z 4
_cell_length_a 6.0147(2)
_cell_length_b 18.8172(4)
_cell_length_c 20.4530(5)
_cell_measurement_reflns_used 20629
_cell_measurement_temperature 293(2)
_cell_measurement_theta_max 22.8260
_cell_measurement_theta_min 2.0080
_cell_volume 2314.87(11)
_computing_cell_refinement
;
CrysAlisPro (Rigaku OD, 2019)
;
_computing_data_collection
;
CrysAlisPro (Rigaku OD, 2019)
;
_computing_data_reduction
;
CrysAlisPro (Rigaku OD, 2019)
;
_computing_molecular_graphics
;
<i>OLEX2</i> (Dolomanov <i>et al.</i>,  2009)
and <i>CrystalMaker</i> (Palmer, 2020)
;
_computing_publication_material
;
<i>OLEX2</i> (Dolomanov <i>et al.</i>,  2009)
;
_computing_structure_refinement
;
ShelXL (Sheldrick, 2015)
;
_computing_structure_solution
;
ShelXS (Sheldrick, 2008)
;
_diffrn_ambient_temperature 293(2)
_diffrn_detector 'Hy-Pix Bantam HPC detector'
_diffrn_detector_area_resol_mean 10.0000
_diffrn_measured_fraction_theta_full 1.000
_diffrn_measured_fraction_theta_max 1.000
_diffrn_measurement_device 'two-circle diffractometer'
_diffrn_measurement_device_type 'Rigaku XtaLAB Mini II'
_diffrn_measurement_method '\w scans'
_diffrn_radiation_monochromator graphite
_diffrn_radiation_probe x-ray
_diffrn_radiation_type 'Mo K\a'
_diffrn_radiation_wavelength 0.71073
_diffrn_reflns_av_R_equivalents 0.0439
_diffrn_reflns_av_unetI/netI 0.0237
_diffrn_reflns_limit_h_max 8
_diffrn_reflns_limit_h_min -8
_diffrn_reflns_limit_k_max 25
_diffrn_reflns_limit_k_min -25
_diffrn_reflns_limit_l_max 27
_diffrn_reflns_limit_l_min -27
_diffrn_reflns_number 73250
_diffrn_reflns_theta_full 25.242
_diffrn_reflns_theta_max 28.280
_diffrn_reflns_theta_min 1.991
_diffrn_source 'fine-focus sealed X-ray tube'
_exptl_absorpt_coefficient_mu 0.082
_exptl_absorpt_correction_T_max 0.996
_exptl_absorpt_correction_T_min 0.995
_exptl_absorpt_correction_type analytical
_exptl_absorpt_process_details
;
[CrysAlisPro (Rigaku OD, 2019); <i>ABSPACK</i> (Rigaku OD,
2017)]
;
_exptl_crystal_colour 'clear light yellow'
_exptl_crystal_density_diffrn 1.221
_exptl_crystal_description block
_exptl_crystal_F_000 896
_exptl_crystal_size_max 0.292
_exptl_crystal_size_mid 0.267
_exptl_crystal_size_min 0.226
_refine_diff_density_max 0.138
_refine_diff_density_min -0.151
_refine_ls_abs_structure_details
;
Flack <i>x</i> determined using 1550 quotients
[(<i>I</i>^+^)-(<i>I</i>^-^)]/[(<i>I</i>^+^)+(<i>I</i>^-^)]
(Parsons <i>et al.</i>,  2013)
;
_refine_ls_abs_structure_Flack -0.1(3)
_refine_ls_extinction_method none
_refine_ls_goodness_of_fit_ref 1.031
_refine_ls_hydrogen_treatment constr
_refine_ls_matrix_type full
_refine_ls_number_parameters 291
_refine_ls_number_reflns 5721
_refine_ls_number_restraints 0
_refine_ls_restrained_S_all 1.031
_refine_ls_R_factor_all 0.0616
_refine_ls_R_factor_gt 0.0448
_refine_ls_shift/su_max 0.000
_refine_ls_shift/su_mean 0.000
_refine_ls_structure_factor_coef Fsqd
_refine_ls_weighting_details 'w=1/[\s^2^(Fo^2^)+(0.0408P)^2^+0.2813P] where P=(Fo^2^+2Fc^2^)/3'
_refine_ls_weighting_scheme calc
_refine_ls_wR_factor_gt 0.0918
_refine_ls_wR_factor_ref 0.0979
_reflns_number_gt 4529
_reflns_number_total 5721
_reflns_threshold_expression 'I > 2\s(I)'
_cod_data_source_file hb4369sup1.cif
_cod_data_source_block I
_cod_database_code 1559756
_shelx_space_group_comment
;
The symmetry employed for this shelxl refinement is uniquely defined
by the following loop, which should always be used as a source of
symmetry information in preference to the above space-group names.
They are only intended as comments.
;
_shelx_estimated_absorpt_t_min 0.977
_shelx_estimated_absorpt_t_max 0.982

loop_
_space_group_symop_operation_xyz
'x, y, z'
'-x+1/2, -y, z+1/2'
'-x, y+1/2, -z+1/2'
'x+1/2, -y+1/2, -z'

loop_
_atom_site_type_symbol
_atom_site_label
_atom_site_fract_x
_atom_site_fract_y
_atom_site_fract_z
_atom_site_U_iso_or_equiv
_atom_site_adp_type
_atom_site_calc_flag
_atom_site_occupancy
_atom_site_disorder_assembly
_atom_site_disorder_group
F F1 0.9178(3) 0.82714(9) 0.12710(9) 0.0962(6) Uani d 1 . .
O O1 0.2298(2) 0.51725(9) 0.34826(8) 0.0552(4) Uani d 1 . .
H H1 0.203611 0.474846 0.343181 0.083 Uiso calc 1 . .
O O2 0.2834(3) 0.62611(10) 0.17459(9) 0.0684(5) Uani d 1 . .
H H2 0.328661 0.596034 0.200364 0.103 Uiso calc 1 . .
N N1 0.5550(3) 0.56695(9) 0.25587(8) 0.0413(4) Uani d 1 . .
C C1 0.4599(3) 0.52649(11) 0.36563(10) 0.0398(4) Uani d 1 . .
C C2 0.6059(3) 0.51204(10) 0.30374(9) 0.0386(4) Uani d 1 . .
H H2A 0.763405 0.515018 0.315703 0.046 Uiso calc 1 . .
C C3 0.5589(4) 0.43882(11) 0.27290(10) 0.0505(5) Uani d 1 . .
H H3A 0.581351 0.402322 0.305740 0.061 Uiso calc 1 . .
H H3B 0.404359 0.436968 0.259445 0.061 Uiso calc 1 . .
C C4 0.7040(4) 0.42272(10) 0.21473(10) 0.0488(5) Uani d 1 . .
C C5 0.6403(5) 0.44232(13) 0.15197(12) 0.0639(7) Uani d 1 . .
H H5 0.505460 0.465438 0.145449 0.077 Uiso calc 1 . .
C C6 0.7771(7) 0.42755(14) 0.09884(13) 0.0835(10) Uani d 1 . .
H H6 0.733148 0.441041 0.057053 0.100 Uiso calc 1 . .
C C7 0.9761(7) 0.39330(17) 0.10751(18) 0.0886(11) Uani d 1 . .
H H7 1.067032 0.383652 0.071824 0.106 Uiso calc 1 . .
C C8 1.0393(6) 0.37362(18) 0.1685(2) 0.0909(10) Uani d 1 . .
H H8 1.173814 0.350153 0.174553 0.109 Uiso calc 1 . .
C C9 0.9049(5) 0.38825(15) 0.22170(14) 0.0712(7) Uani d 1 . .
H H9 0.951195 0.374498 0.263194 0.085 Uiso calc 1 . .
C C10 0.5143(3) 0.47796(10) 0.42366(9) 0.0402(4) Uani d 1 . .
C C11 0.7181(4) 0.44477(12) 0.43239(11) 0.0495(5) Uani d 1 . .
H H11 0.827905 0.449448 0.400675 0.059 Uiso calc 1 . .
C C12 0.7598(5) 0.40449(12) 0.48822(11) 0.0594(6) Uani d 1 . .
H H12 0.896877 0.382316 0.493428 0.071 Uiso calc 1 . .
C C13 0.5999(5) 0.39739(13) 0.53549(12) 0.0657(7) Uani d 1 . .
H H13 0.628493 0.370747 0.572854 0.079 Uiso calc 1 . .
C C14 0.3965(5) 0.42993(14) 0.52737(11) 0.0652(7) Uani d 1 . .
H H14 0.287022 0.424937 0.559155 0.078 Uiso calc 1 . .
C C15 0.3550(4) 0.46988(12) 0.47220(11) 0.0520(6) Uani d 1 . .
H H15 0.217525 0.491873 0.467401 0.062 Uiso calc 1 . .
C C16 0.4910(4) 0.60386(11) 0.38657(10) 0.0450(5) Uani d 1 . .
C C17 0.6909(5) 0.62610(12) 0.41351(12) 0.0576(6) Uani d 1 . .
H H17 0.803348 0.593111 0.420758 0.069 Uiso calc 1 . .
C C18 0.7254(6) 0.69653(14) 0.42975(14) 0.0764(8) Uani d 1 . .
H H18 0.860574 0.710554 0.447662 0.092 Uiso calc 1 . .
C C19 0.5618(7) 0.74562(15) 0.41960(19) 0.0930(11) Uani d 1 . .
H H19 0.584347 0.792885 0.431100 0.112 Uiso calc 1 . .
C C20 0.3641(7) 0.72472(17) 0.3923(2) 0.1065(13) Uani d 1 . .
H H20 0.253617 0.758201 0.384393 0.128 Uiso calc 1 . .
C C21 0.3279(5) 0.65428(15) 0.37652(17) 0.0797(9) Uani d 1 . .
H H21 0.191920 0.640668 0.358886 0.096 Uiso calc 1 . .
C C22 0.6980(4) 0.61408(10) 0.24233(9) 0.0405(4) Uani d 1 . .
H H22 0.837032 0.612055 0.262127 0.049 Uiso calc 1 . .
C C23 0.6501(4) 0.67165(10) 0.19634(10) 0.0415(5) Uani d 1 . .
C C24 0.8092(4) 0.72373(12) 0.18420(11) 0.0534(6) Uani d 1 . .
H H24 0.944724 0.723285 0.206112 0.064 Uiso calc 1 . .
C C25 0.7621(5) 0.77581(12) 0.13918(11) 0.0600(6) Uani d 1 . .
C C26 0.5670(5) 0.77790(13) 0.10519(12) 0.0649(7) Uani d 1 . .
H H26 0.542130 0.813151 0.074170 0.078 Uiso calc 1 . .
C C27 0.4081(5) 0.72738(13) 0.11734(12) 0.0643(7) Uani d 1 . .
H H27 0.274328 0.728610 0.094574 0.077 Uiso calc 1 . .
C C28 0.4451(4) 0.67427(11) 0.16341(11) 0.0494(5) Uani d 1 . .

loop_
_atom_site_aniso_label
_atom_site_aniso_U_11
_atom_site_aniso_U_22
_atom_site_aniso_U_33
_atom_site_aniso_U_12
_atom_site_aniso_U_13
_atom_site_aniso_U_23
F1 0.1196(15) 0.0738(10) 0.0954(12) -0.0342(10) -0.0053(12) 0.0365(9)
O1 0.0371(8) 0.0709(10) 0.0577(9) -0.0053(8) -0.0042(7) 0.0022(8)
O2 0.0602(11) 0.0715(11) 0.0735(12) -0.0102(9) -0.0239(9) 0.0191(9)
N1 0.0450(10) 0.0434(9) 0.0355(8) -0.0008(8) -0.0026(7) 0.0031(7)
C1 0.0344(10) 0.0472(11) 0.0379(10) -0.0011(9) -0.0006(9) 0.0030(8)
C2 0.0407(11) 0.0398(10) 0.0354(9) -0.0013(8) 0.0003(9) 0.0055(8)
C3 0.0633(15) 0.0433(11) 0.0447(11) -0.0084(11) 0.0065(11) 0.0011(9)
C4 0.0647(15) 0.0364(10) 0.0451(12) -0.0073(10) 0.0022(11) -0.0033(8)
C5 0.0920(19) 0.0495(12) 0.0503(14) 0.0007(14) 0.0024(14) 0.0016(11)
C6 0.144(3) 0.0599(15) 0.0463(14) -0.013(2) 0.0211(18) 0.0026(11)
C7 0.108(3) 0.0727(19) 0.085(2) -0.018(2) 0.041(2) -0.0203(17)
C8 0.073(2) 0.090(2) 0.109(3) 0.0033(18) 0.013(2) -0.035(2)
C9 0.0765(19) 0.0720(16) 0.0652(16) 0.0083(15) -0.0036(15) -0.0167(13)
C10 0.0460(12) 0.0388(10) 0.0358(10) -0.0093(9) -0.0003(9) 0.0010(8)
C11 0.0504(13) 0.0506(11) 0.0476(12) -0.0049(11) -0.0025(10) 0.0081(9)
C12 0.0697(17) 0.0526(13) 0.0557(14) -0.0031(12) -0.0173(14) 0.0105(11)
C13 0.099(2) 0.0578(14) 0.0406(12) -0.0197(15) -0.0153(14) 0.0125(11)
C14 0.089(2) 0.0683(15) 0.0383(12) -0.0223(15) 0.0110(13) 0.0044(11)
C15 0.0564(14) 0.0538(12) 0.0458(12) -0.0077(11) 0.0086(11) -0.0009(10)
C16 0.0505(13) 0.0439(11) 0.0408(10) 0.0046(10) 0.0119(10) 0.0044(9)
C17 0.0706(17) 0.0487(12) 0.0537(13) -0.0050(12) -0.0038(12) -0.0010(10)
C18 0.098(2) 0.0607(15) 0.0702(17) -0.0204(17) 0.0091(17) -0.0113(13)
C19 0.122(3) 0.0468(15) 0.110(3) -0.0052(19) 0.050(2) -0.0141(16)
C20 0.103(3) 0.0553(17) 0.162(4) 0.0271(19) 0.033(3) 0.001(2)
C21 0.0665(19) 0.0636(16) 0.109(2) 0.0174(15) 0.0101(17) -0.0004(16)
C22 0.0433(11) 0.0440(10) 0.0342(9) -0.0007(9) -0.0013(9) 0.0033(8)
C23 0.0537(13) 0.0385(10) 0.0323(9) 0.0028(9) 0.0016(9) 0.0003(8)
C24 0.0629(15) 0.0514(12) 0.0458(12) -0.0055(11) -0.0026(11) 0.0075(10)
C25 0.0844(18) 0.0432(12) 0.0522(13) -0.0071(12) 0.0050(14) 0.0087(10)
C26 0.096(2) 0.0462(12) 0.0527(14) 0.0142(14) -0.0048(15) 0.0117(10)
C27 0.0745(18) 0.0602(14) 0.0581(14) 0.0113(14) -0.0164(14) 0.0101(12)
C28 0.0578(14) 0.0465(11) 0.0439(11) 0.0045(11) -0.0071(11) 0.0011(9)

loop_
_atom_type_symbol
_atom_type_description
_atom_type_scat_dispersion_real
_atom_type_scat_dispersion_imag
_atom_type_scat_source
C C 0.0033 0.0016 'International Tables Vol C Tables 4.2.6.8 and 6.1.1.4'
H H 0.0000 0.0000 'International Tables Vol C Tables 4.2.6.8 and 6.1.1.4'
F F 0.0171 0.0103 'International Tables Vol C Tables 4.2.6.8 and 6.1.1.4'
N N 0.0061 0.0033 'International Tables Vol C Tables 4.2.6.8 and 6.1.1.4'
O O 0.0106 0.0060 'International Tables Vol C Tables 4.2.6.8 and 6.1.1.4'

loop_
_exptl_crystal_face_index_h
_exptl_crystal_face_index_k
_exptl_crystal_face_index_l
_exptl_crystal_face_perp_dist
5 -2 2 0.1216
-5 0 -2 0.1406
0 -1 0 0.1238
2 -5 5 0.1021
0 -5 -2 0.1231
0 5 2 0.1410
-2 5 -5 0.1394
0 1 1 0.1445
0 -1 -1 0.1260
0 0 1 0.1130
0 0 -1 0.1130
0 3 -5 0.1133
0 -3 5 0.1336
0 1 -1 0.1078
-2 3 5 0.1651
2 -2 -5 0.1449
0 5 -3 0.1151
2 5 -4 0.1504
-2 -5 4 0.1983

loop_
_geom_angle_atom_site_label_1
_geom_angle_atom_site_label_2
_geom_angle_atom_site_label_3
_geom_angle_site_symmetry_1
_geom_angle_site_symmetry_3
_geom_angle
_geom_angle_publ_flag
C1 O1 H1 . . 109.5 ?
C28 O2 H2 . . 109.5 ?
C22 N1 C2 . . 120.07(17) ?
O1 C1 C2 . . 108.61(16) ?
O1 C1 C10 . . 108.93(16) ?
O1 C1 C16 . . 107.55(17) ?
C10 C1 C2 . . 113.77(16) ?
C16 C1 C2 . . 108.88(15) ?
C16 C1 C10 . . 108.92(16) ?
N1 C2 C1 . . 107.61(15) ?
N1 C2 H2A . . 109.3 ?
N1 C2 C3 . . 108.70(16) ?
C1 C2 H2A . . 109.3 ?
C3 C2 C1 . . 112.55(16) ?
C3 C2 H2A . . 109.3 ?
C2 C3 H3A . . 108.9 ?
C2 C3 H3B . . 108.9 ?
H3A C3 H3B . . 107.7 ?
C4 C3 C2 . . 113.37(18) ?
C4 C3 H3A . . 108.9 ?
C4 C3 H3B . . 108.9 ?
C5 C4 C3 . . 121.1(2) ?
C9 C4 C3 . . 121.4(2) ?
C9 C4 C5 . . 117.5(2) ?
C4 C5 H5 . . 119.8 ?
C4 C5 C6 . . 120.4(3) ?
C6 C5 H5 . . 119.8 ?
C5 C6 H6 . . 119.7 ?
C7 C6 C5 . . 120.6(3) ?
C7 C6 H6 . . 119.7 ?
C6 C7 H7 . . 120.2 ?
C8 C7 C6 . . 119.5(3) ?
C8 C7 H7 . . 120.2 ?
C7 C8 H8 . . 119.8 ?
C7 C8 C9 . . 120.4(3) ?
C9 C8 H8 . . 119.8 ?
C4 C9 C8 . . 121.6(3) ?
C4 C9 H9 . . 119.2 ?
C8 C9 H9 . . 119.2 ?
C11 C10 C1 . . 123.82(18) ?
C11 C10 C15 . . 117.93(19) ?
C15 C10 C1 . . 118.15(19) ?
C10 C11 H11 . . 119.7 ?
C10 C11 C12 . . 120.6(2) ?
C12 C11 H11 . . 119.7 ?
C11 C12 H12 . . 119.8 ?
C13 C12 C11 . . 120.3(3) ?
C13 C12 H12 . . 119.8 ?
C12 C13 H13 . . 120.2 ?
C12 C13 C14 . . 119.7(2) ?
C14 C13 H13 . . 120.2 ?
C13 C14 H14 . . 120.0 ?
C13 C14 C15 . . 120.1(2) ?
C15 C14 H14 . . 120.0 ?
C10 C15 H15 . . 119.3 ?
C14 C15 C10 . . 121.4(2) ?
C14 C15 H15 . . 119.3 ?
C17 C16 C1 . . 120.29(19) ?
C21 C16 C1 . . 121.7(2) ?
C21 C16 C17 . . 117.9(2) ?
C16 C17 H17 . . 119.5 ?
C18 C17 C16 . . 121.0(3) ?
C18 C17 H17 . . 119.5 ?
C17 C18 H18 . . 119.9 ?
C19 C18 C17 . . 120.3(3) ?
C19 C18 H18 . . 119.9 ?
C18 C19 H19 . . 120.2 ?
C18 C19 C20 . . 119.5(3) ?
C20 C19 H19 . . 120.2 ?
C19 C20 H20 . . 119.8 ?
C19 C20 C21 . . 120.5(3) ?
C21 C20 H20 . . 119.8 ?
C16 C21 C20 . . 120.9(3) ?
C16 C21 H21 . . 119.6 ?
C20 C21 H21 . . 119.6 ?
N1 C22 H22 . . 119.2 ?
N1 C22 C23 . . 121.70(19) ?
C23 C22 H22 . . 119.2 ?
C24 C23 C22 . . 120.0(2) ?
C24 C23 C28 . . 119.53(19) ?
C28 C23 C22 . . 120.43(19) ?
C23 C24 H24 . . 120.7 ?
C25 C24 C23 . . 118.6(2) ?
C25 C24 H24 . . 120.7 ?
F1 C25 C24 . . 118.9(3) ?
C26 C25 F1 . . 118.5(2) ?
C26 C25 C24 . . 122.6(2) ?
C25 C26 H26 . . 120.4 ?
C25 C26 C27 . . 119.2(2) ?
C27 C26 H26 . . 120.4 ?
C26 C27 H27 . . 119.7 ?
C26 C27 C28 . . 120.6(2) ?
C28 C27 H27 . . 119.7 ?
O2 C28 C23 . . 121.85(19) ?
O2 C28 C27 . . 118.8(2) ?
C27 C28 C23 . . 119.3(2) ?

loop_
_geom_bond_atom_site_label_1
_geom_bond_atom_site_label_2
_geom_bond_site_symmetry_2
_geom_bond_distance
_geom_bond_publ_flag
F1 C25 . 1.368(3) ?
O1 H1 . 0.8200 ?
O1 C1 . 1.439(3) ?
O2 H2 . 0.8200 ?
O2 C28 . 1.349(3) ?
N1 C2 . 1.456(2) ?
N1 C22 . 1.266(3) ?
C1 C2 . 1.564(3) ?
C1 C10 . 1.533(3) ?
C1 C16 . 1.529(3) ?
C2 H2A . 0.9800 ?
C2 C3 . 1.541(3) ?
C3 H3A . 0.9700 ?
C3 H3B . 0.9700 ?
C3 C4 . 1.506(3) ?
C4 C5 . 1.389(3) ?
C4 C9 . 1.379(4) ?
C5 H5 . 0.9300 ?
C5 C6 . 1.391(4) ?
C6 H6 . 0.9300 ?
C6 C7 . 1.371(5) ?
C7 H7 . 0.9300 ?
C7 C8 . 1.355(5) ?
C8 H8 . 0.9300 ?
C8 C9 . 1.384(4) ?
C9 H9 . 0.9300 ?
C10 C11 . 1.387(3) ?
C10 C15 . 1.388(3) ?
C11 H11 . 0.9300 ?
C11 C12 . 1.393(3) ?
C12 H12 . 0.9300 ?
C12 C13 . 1.370(4) ?
C13 H13 . 0.9300 ?
C13 C14 . 1.378(4) ?
C14 H14 . 0.9300 ?
C14 C15 . 1.379(3) ?
C15 H15 . 0.9300 ?
C16 C17 . 1.387(3) ?
C16 C21 . 1.380(3) ?
C17 H17 . 0.9300 ?
C17 C18 . 1.382(3) ?
C18 H18 . 0.9300 ?
C18 C19 . 1.365(5) ?
C19 H19 . 0.9300 ?
C19 C20 . 1.371(5) ?
C20 H20 . 0.9300 ?
C20 C21 . 1.382(5) ?
C21 H21 . 0.9300 ?
C22 H22 . 0.9300 ?
C22 C23 . 1.463(3) ?
C23 C24 . 1.392(3) ?
C23 C28 . 1.406(3) ?
C24 H24 . 0.9300 ?
C24 C25 . 1.374(3) ?
C25 C26 . 1.364(4) ?
C26 H26 . 0.9300 ?
C26 C27 . 1.371(4) ?
C27 H27 . 0.9300 ?
C27 C28 . 1.391(3) ?

loop_
_geom_hbond_atom_site_label_D
_geom_hbond_atom_site_label_H
_geom_hbond_atom_site_label_A
_geom_hbond_site_symmetry_A
_geom_hbond_distance_DH
_geom_hbond_distance_HA
_geom_hbond_distance_DA
_geom_hbond_angle_DHA
O2 H2 N1 . 0.82 1.86 2.583(3) 147
O1 H1 F1 3_645 0.82 2.94 3.720(3) 160
C9 H9 F1 3_745 0.93 2.54 3.467(3) 175
C14 H14 O2 2_565 0.93 2.58 3.369(3) 142

_cod_database_fobs_code 1559756
